data_2018888
loop_
_publ_author_name
'Zhang, Yue-Feng'
'Ma, Jian-Ping'
'Liu, Qi-Kui'
'Dong, Yu-Bin'

_publ_section_title
;
 Three isomorphous two-dimensional coordination polymers generated from a
 benzimidazole bridging ligand and Zn<i>X</i>~2~ (<i>X</i> = Cl, Br and I)
;
_journal_coeditor_code BG3155
_journal_issue 4
_journal_name_full 'Acta Crystallographica Section C'
_journal_page_first 367
_journal_page_last 371
_journal_paper_doi 10.1107/S0108270113005982
_journal_volume 69
_journal_year 2013
_chemical_formula_iupac '[Zn (C26 H18 N3 O2) I]'
_chemical_formula_moiety 'C26 H18 I N3 O2 Zn'
_chemical_formula_sum 'C26 H18 I N3 O2 Zn'
_chemical_formula_weight 596.70
_chemical_name_systematic
<i>catena</i>-Poly[iodido(\m~3~-4-{2-[3-(pyridin-4-yl)phenyl]-1<i>H</i>-benzimidazol-1-ylmethyl}benzoato)zinc(II)]
_space_group_IT_number 14
_symmetry_cell_setting monoclinic
_symmetry_space_group_name_Hall '-P 2yn'
_symmetry_space_group_name_H-M 'P 1 21/n 1'
_atom_sites_solution_hydrogens geom
_atom_sites_solution_primary direct
_atom_sites_solution_secondary difmap
_audit_creation_method SHELXL97
_cell_angle_alpha 90.00
_cell_angle_beta 107.148(9)
_cell_angle_gamma 90.00
_cell_formula_units_Z 4
_cell_length_a 13.212(8)
_cell_length_b 10.480(6)
_cell_length_c 17.535(10)
_cell_measurement_reflns_used 1762
_cell_measurement_temperature 298(2)
_cell_measurement_theta_max 20.078
_cell_measurement_theta_min 2.292
_cell_volume 2320(2)
_computing_cell_refinement 'SMART (Bruker, 2003)'
_computing_data_collection 'SMART (Bruker, 2003)'
_computing_data_reduction 'SAINT (Bruker, 2003)'
_computing_molecular_graphics 'SHELXTL (Sheldrick, 2008)'
_computing_publication_material 'SHELXTL (Sheldrick, 2008)'
_computing_structure_refinement 'SHELXL97 (Sheldrick, 2008)'
_computing_structure_solution 'SHELXS97 (Sheldrick, 2008)'
_diffrn_ambient_temperature 298(2)
_diffrn_measured_fraction_theta_full 1.000
_diffrn_measured_fraction_theta_max 1.000
_diffrn_measurement_device_type 'Bruker SMART CCD area-detector'
_diffrn_measurement_method '\f and \w'
_diffrn_radiation_monochromator graphite
_diffrn_radiation_source 'fine-focus sealed tube'
_diffrn_radiation_type MoK\a
_diffrn_radiation_wavelength 0.71073
_diffrn_reflns_av_R_equivalents 0.0599
_diffrn_reflns_av_sigmaI/netI 0.0861
_diffrn_reflns_limit_h_max 15
_diffrn_reflns_limit_h_min -10
_diffrn_reflns_limit_k_max 12
_diffrn_reflns_limit_k_min -12
_diffrn_reflns_limit_l_max 20
_diffrn_reflns_limit_l_min -20
_diffrn_reflns_number 11584
_diffrn_reflns_theta_full 25.10
_diffrn_reflns_theta_max 25.10
_diffrn_reflns_theta_min 1.71
_exptl_absorpt_coefficient_mu 2.418
_exptl_absorpt_correction_T_max 0.7940
_exptl_absorpt_correction_T_min 0.6701
_exptl_absorpt_correction_type multi-scan
_exptl_absorpt_process_details '(SADABS; Bruker, 2003)'
_exptl_crystal_colour yellow
_exptl_crystal_density_diffrn 1.708
_exptl_crystal_density_method 'not measured'
_exptl_crystal_description block
_exptl_crystal_F_000 1176
_exptl_crystal_size_max 0.18
_exptl_crystal_size_mid 0.15
_exptl_crystal_size_min 0.10
_refine_diff_density_max 0.653
_refine_diff_density_min -0.662
_refine_ls_extinction_method none
_refine_ls_goodness_of_fit_ref 0.896
_refine_ls_hydrogen_treatment constr
_refine_ls_matrix_type full
_refine_ls_number_parameters 298
_refine_ls_number_reflns 4134
_refine_ls_number_restraints 0
_refine_ls_restrained_S_all 0.896
_refine_ls_R_factor_all 0.0902
_refine_ls_R_factor_gt 0.0492
_refine_ls_shift/su_max 0.001
_refine_ls_shift/su_mean 0.000
_refine_ls_structure_factor_coef Fsqd
_refine_ls_weighting_details 'calc w = 1/[\s^2^(Fo^2^)+(0.0471P)^2^+0.0000P] where P=(Fo^2^+2Fc^2^)/3'
_refine_ls_weighting_scheme calc
_refine_ls_wR_factor_gt 0.1005
_refine_ls_wR_factor_ref 0.1124
_reflns_number_gt 2478
_reflns_number_total 4134
_reflns_threshold_expression I>2\s(I)
_cod_data_source_file bg3155.cif
_cod_data_source_block III
_cod_original_sg_symbol_Hall -P2yn
_cod_original_sg_symbol_H-M 'P 21/n'
_cod_database_code 2018888
_cod_database_fobs_code 2018888

loop_
_symmetry_equiv_pos_as_xyz
'x, y, z'
'-x+1/2, y+1/2, -z+1/2'
'-x, -y, -z'
'x-1/2, -y-1/2, z-1/2'

loop_
_atom_site_type_symbol
_atom_site_label
_atom_site_fract_x
_atom_site_fract_y
_atom_site_fract_z
_atom_site_U_iso_or_equiv
_atom_site_adp_type
_atom_site_calc_flag
_atom_site_refinement_flags
_atom_site_occupancy
_atom_site_symmetry_multiplicity
C C1 0.9146(5) 1.2248(7) 0.6137(4) 0.0424(16) Uani d . 1 1
C C2 0.8823(4) 1.1333(6) 0.5454(4) 0.0377(15) Uani d . 1 1
C C3 0.8330(5) 1.1741(6) 0.4688(4) 0.0486(17) Uani d . 1 1
H H3 0.8192 1.2606 0.4591 0.058 Uiso calc R 1 1
C C4 0.8037(5) 1.0890(6) 0.4061(4) 0.0476(17) Uani d . 1 1
H H4 0.7711 1.1189 0.3548 0.057 Uiso calc R 1 1
C C5 0.8225(4) 0.9592(6) 0.4187(4) 0.0374(15) Uani d . 1 1
C C6 0.8699(5) 0.9197(6) 0.4948(4) 0.0472(17) Uani d . 1 1
H H6 0.8824 0.8331 0.5048 0.057 Uiso calc R 1 1
C C7 0.9000(5) 1.0048(7) 0.5576(4) 0.0484(17) Uani d . 1 1
H H7 0.9326 0.9746 0.6089 0.058 Uiso calc R 1 1
C C8 0.7906(5) 0.8629(6) 0.3515(4) 0.0437(16) Uani d . 1 1
H H8A 0.8525 0.8409 0.3354 0.052 Uiso calc R 1 1
H H8B 0.7664 0.7859 0.3714 0.052 Uiso calc R 1 1
C C9 0.6021(5) 0.9077(5) 0.2717(3) 0.0364(15) Uani d . 1 1
C C10 0.5529(5) 0.8417(6) 0.3257(4) 0.0389(15) Uani d . 1 1
C C11 0.4791(6) 0.7485(6) 0.2923(4) 0.0563(19) Uani d . 1 1
H H11 0.4631 0.7301 0.2382 0.068 Uiso calc R 1 1
C C12 0.4290(6) 0.6828(7) 0.3391(4) 0.069(2) Uani d . 1 1
H H12 0.3803 0.6191 0.3166 0.083 Uiso calc R 1 1
C C13 0.4507(6) 0.7109(7) 0.4190(4) 0.060(2) Uani d . 1 1
H H13 0.4165 0.6660 0.4500 0.072 Uiso calc R 1 1
C C14 0.5230(5) 0.8056(6) 0.4539(4) 0.0437(16) Uani d . 1 1
C C15 0.5737(5) 0.8687(6) 0.4049(4) 0.0403(15) Uani d . 1 1
H H15 0.6235 0.9313 0.4273 0.048 Uiso calc R 1 1
C C16 0.5442(5) 0.8386(6) 0.5389(4) 0.0388(15) Uani d . 1 1
C C17 0.4819(5) 0.7935(6) 0.5849(4) 0.0469(17) Uani d . 1 1
H H17 0.4238 0.7417 0.5615 0.056 Uiso calc R 1 1
C C18 0.5049(5) 0.8241(6) 0.6634(4) 0.0497(17) Uani d . 1 1
H H18 0.4625 0.7900 0.6923 0.060 Uiso calc R 1 1
C C19 0.6451(5) 0.9460(6) 0.6588(4) 0.0451(16) Uani d . 1 1
H H19 0.7018 0.9988 0.6836 0.054 Uiso calc R 1 1
C C20 0.6263(5) 0.9175(6) 0.5789(4) 0.0454(17) Uani d . 1 1
H H20 0.6700 0.9524 0.5514 0.055 Uiso calc R 1 1
C C21 0.7224(5) 0.9599(5) 0.2126(3) 0.0403(15) Uani d . 1 1
C C22 0.6221(5) 0.9929(5) 0.1648(3) 0.0368(15) Uani d . 1 1
C C23 0.6099(6) 1.0420(6) 0.0893(4) 0.0482(17) Uani d . 1 1
H H23 0.5437 1.0655 0.0562 0.058 Uiso calc R 1 1
C C24 0.6998(7) 1.0549(6) 0.0653(4) 0.058(2) Uani d . 1 1
H H24 0.6938 1.0873 0.0147 0.070 Uiso calc R 1 1
C C25 0.7985(6) 1.0207(6) 0.1144(5) 0.059(2) Uani d . 1 1
H H25 0.8568 1.0294 0.0953 0.071 Uiso calc R 1 1
C C26 0.8139(5) 0.9748(6) 0.1899(4) 0.0498(17) Uani d . 1 1
H H26 0.8808 0.9550 0.2236 0.060 Uiso calc R 1 1
I I1 0.24507(4) 0.88718(5) 0.14070(3) 0.0680(2) Uani d . 1 1
N N1 0.5850(4) 0.9005(5) 0.7016(3) 0.0395(12) Uani d . 1 1
N N2 0.5484(4) 0.9611(5) 0.2044(3) 0.0387(12) Uani d . 1 1
N N3 0.7079(4) 0.9068(4) 0.2819(3) 0.0375(12) Uani d . 1 1
O O1 0.8766(4) 1.3355(5) 0.5999(3) 0.0599(13) Uani d . 1 1
O O2 0.9758(4) 1.1918(5) 0.6761(3) 0.0697(15) Uani d . 1 1
Zn Zn1 0.39983(6) 1.03942(7) 0.18391(4) 0.0431(2) Uani d . 1 1

loop_
_atom_site_aniso_label
_atom_site_aniso_U_11
_atom_site_aniso_U_22
_atom_site_aniso_U_33
_atom_site_aniso_U_12
_atom_site_aniso_U_13
_atom_site_aniso_U_23
C1 0.038(4) 0.059(5) 0.031(4) -0.001(3) 0.012(3) -0.008(4)
C2 0.033(3) 0.045(4) 0.036(4) 0.005(3) 0.010(3) -0.004(3)
C3 0.055(4) 0.034(4) 0.055(5) 0.003(3) 0.013(4) -0.005(3)
C4 0.056(4) 0.051(4) 0.030(4) 0.000(3) 0.003(3) 0.001(3)
C5 0.034(3) 0.039(4) 0.040(4) 0.003(3) 0.012(3) 0.000(3)
C6 0.048(4) 0.042(4) 0.046(4) 0.008(3) 0.005(3) 0.000(3)
C7 0.050(4) 0.063(5) 0.028(4) 0.001(4) 0.005(3) -0.004(3)
C8 0.049(4) 0.040(4) 0.040(4) 0.006(3) 0.009(3) -0.005(3)
C9 0.042(4) 0.035(4) 0.032(4) -0.001(3) 0.010(3) -0.001(3)
C10 0.040(4) 0.040(4) 0.037(4) 0.007(3) 0.012(3) 0.003(3)
C11 0.084(5) 0.054(5) 0.033(4) -0.012(4) 0.021(4) -0.003(3)
C12 0.086(6) 0.066(5) 0.055(5) -0.033(4) 0.019(5) -0.004(4)
C13 0.079(5) 0.063(5) 0.044(4) -0.018(4) 0.027(4) 0.006(4)
C14 0.052(4) 0.044(4) 0.035(4) 0.003(3) 0.012(3) 0.005(3)
C15 0.038(4) 0.041(4) 0.043(4) 0.007(3) 0.013(3) 0.006(3)
C16 0.040(4) 0.043(4) 0.035(4) 0.006(3) 0.015(3) 0.007(3)
C17 0.051(4) 0.051(4) 0.038(4) -0.006(3) 0.013(3) 0.001(3)
C18 0.063(5) 0.055(5) 0.040(4) 0.002(4) 0.028(4) 0.009(3)
C19 0.046(4) 0.048(4) 0.040(4) -0.001(3) 0.011(3) 0.000(3)
C20 0.051(4) 0.051(4) 0.040(4) 0.002(3) 0.023(4) 0.004(3)
C21 0.059(4) 0.032(4) 0.036(4) -0.004(3) 0.023(4) -0.011(3)
C22 0.047(4) 0.036(4) 0.027(3) -0.002(3) 0.010(3) -0.006(3)
C23 0.073(5) 0.039(4) 0.032(4) -0.010(4) 0.014(4) -0.004(3)
C24 0.100(6) 0.049(5) 0.039(4) -0.015(4) 0.041(5) -0.004(3)
C25 0.077(6) 0.051(5) 0.065(5) -0.012(4) 0.044(5) -0.015(4)
C26 0.054(4) 0.043(4) 0.058(5) -0.007(3) 0.025(4) -0.013(4)
I1 0.0697(4) 0.0723(4) 0.0640(4) -0.0212(3) 0.0228(3) -0.0076(3)
N1 0.046(3) 0.043(3) 0.031(3) 0.001(3) 0.014(3) 0.004(3)
N2 0.043(3) 0.042(3) 0.032(3) 0.001(3) 0.012(3) 0.003(3)
N3 0.046(3) 0.036(3) 0.029(3) 0.002(2) 0.009(3) -0.005(2)
O1 0.071(3) 0.054(3) 0.049(3) 0.001(3) 0.008(3) -0.014(2)
O2 0.071(3) 0.082(4) 0.049(3) 0.016(3) 0.007(3) -0.020(3)
Zn1 0.0488(5) 0.0474(5) 0.0335(4) -0.0006(4) 0.0127(4) 0.0055(4)

loop_
_atom_type_symbol
_atom_type_description
_atom_type_scat_dispersion_real
_atom_type_scat_dispersion_imag
_atom_type_scat_source
C C 0.0033 0.0016 'International Tables Vol C Tables 4.2.6.8 and 6.1.1.4'
H H 0.0000 0.0000 'International Tables Vol C Tables 4.2.6.8 and 6.1.1.4'
N N 0.0061 0.0033 'International Tables Vol C Tables 4.2.6.8 and 6.1.1.4'
O O 0.0106 0.0060 'International Tables Vol C Tables 4.2.6.8 and 6.1.1.4'
Zn Zn 0.2839 1.4301 'International Tables Vol C Tables 4.2.6.8 and 6.1.1.4'
I I -0.4742 1.8119 'International Tables Vol C Tables 4.2.6.8 and 6.1.1.4'

loop_
_geom_angle_atom_site_label_1
_geom_angle_atom_site_label_2
_geom_angle_atom_site_label_3
_geom_angle_site_symmetry_1
_geom_angle_site_symmetry_3
_geom_angle
O2 C1 O1 . . 124.2(6)
O2 C1 C2 . . 120.1(7)
O1 C1 C2 . . 115.7(6)
C7 C2 C3 . . 117.8(6)
C7 C2 C1 . . 120.6(6)
C3 C2 C1 . . 121.6(6)
C2 C3 C4 . . 121.2(6)
C2 C3 H3 . . 119.4
C4 C3 H3 . . 119.4
C3 C4 C5 . . 120.8(6)
C3 C4 H4 . . 119.6
C5 C4 H4 . . 119.6
C6 C5 C4 . . 117.6(6)
C6 C5 C8 . . 120.1(6)
C4 C5 C8 . . 122.3(6)
C5 C6 C7 . . 121.8(6)
C5 C6 H6 . . 119.1
C7 C6 H6 . . 119.1
C2 C7 C6 . . 120.9(6)
C2 C7 H7 . . 119.6
C6 C7 H7 . . 119.6
N3 C8 C5 . . 114.3(5)
N3 C8 H8A . . 108.7
C5 C8 H8A . . 108.7
N3 C8 H8B . . 108.7
C5 C8 H8B . . 108.7
H8A C8 H8B . . 107.6
N2 C9 N3 . . 112.7(5)
N2 C9 C10 . . 123.8(6)
N3 C9 C10 . . 123.2(5)
C15 C10 C11 . . 118.9(6)
C15 C10 C9 . . 124.3(6)
C11 C10 C9 . . 116.8(5)
C12 C11 C10 . . 120.2(6)
C12 C11 H11 . . 119.9
C10 C11 H11 . . 119.9
C13 C12 C11 . . 120.3(7)
C13 C12 H12 . . 119.8
C11 C12 H12 . . 119.8
C12 C13 C14 . . 120.8(6)
C12 C13 H13 . . 119.6
C14 C13 H13 . . 119.6
C13 C14 C15 . . 117.3(6)
C13 C14 C16 . . 121.0(6)
C15 C14 C16 . . 121.8(6)
C10 C15 C14 . . 122.5(6)
C10 C15 H15 . . 118.7
C14 C15 H15 . . 118.7
C20 C16 C17 . . 114.8(6)
C20 C16 C14 . . 122.8(5)
C17 C16 C14 . . 122.5(6)
C18 C17 C16 . . 120.8(6)
C18 C17 H17 . . 119.6
C16 C17 H17 . . 119.6
N1 C18 C17 . . 123.8(6)
N1 C18 H18 . . 118.1
C17 C18 H18 . . 118.1
N1 C19 C20 . . 122.3(6)
N1 C19 H19 . . 118.8
C20 C19 H19 . . 118.8
C16 C20 C19 . . 121.6(6)
C16 C20 H20 . . 119.2
C19 C20 H20 . . 119.2
C22 C21 C26 . . 123.8(6)
C22 C21 N3 . . 105.8(5)
C26 C21 N3 . . 130.4(6)
C23 C22 C21 . . 119.5(6)
C23 C22 N2 . . 131.6(6)
C21 C22 N2 . . 108.8(5)
C24 C23 C22 . . 117.4(6)
C24 C23 H23 . . 121.3
C22 C23 H23 . . 121.3
C23 C24 C25 . . 121.6(6)
C23 C24 H24 . . 119.2
C25 C24 H24 . . 119.2
C26 C25 C24 . . 122.6(7)
C26 C25 H25 . . 118.7
C24 C25 H25 . . 118.7
C25 C26 C21 . . 115.1(7)
C25 C26 H26 . . 122.4
C21 C26 H26 . . 122.4
C19 N1 C18 . . 116.6(5)
C19 N1 Zn1 . 3_676 122.5(4)
C18 N1 Zn1 . 3_676 120.5(4)
C9 N2 C22 . . 106.2(5)
C9 N2 Zn1 . . 124.3(4)
C22 N2 Zn1 . . 126.0(4)
C9 N3 C21 . . 106.5(5)
C9 N3 C8 . . 127.1(5)
C21 N3 C8 . . 126.4(5)
C1 O1 Zn1 . 4_686 121.0(4)
O1 Zn1 N1 4_585 3_676 119.0(2)
O1 Zn1 N2 4_585 . 109.48(19)
N1 Zn1 N2 3_676 . 97.95(19)
O1 Zn1 I1 4_585 . 105.52(15)
N1 Zn1 I1 3_676 . 108.87(15)
N2 Zn1 I1 . . 116.48(14)

loop_
_geom_bond_atom_site_label_1
_geom_bond_atom_site_label_2
_geom_bond_site_symmetry_2
_geom_bond_distance
_geom_bond_publ_flag
C1 O2 . 1.203(7) ?
C1 O1 . 1.259(7) ?
C1 C2 . 1.495(8) ?
C2 C7 . 1.373(8) ?
C2 C3 . 1.377(8) ?
C3 C4 . 1.379(8) ?
C3 H3 . 0.9300 ?
C4 C5 . 1.388(8) ?
C4 H4 . 0.9300 ?
C5 C6 . 1.361(8) ?
C5 C8 . 1.514(8) ?
C6 C7 . 1.381(8) ?
C6 H6 . 0.9300 ?
C7 H7 . 0.9300 ?
C8 N3 . 1.453(7) ?
C8 H8A . 0.9700 ?
C8 H8B . 0.9700 ?
C9 N2 . 1.310(7) ?
C9 N3 . 1.355(7) ?
C9 C10 . 1.470(8) ?
C10 C15 . 1.364(8) ?
C10 C11 . 1.382(8) ?
C11 C12 . 1.381(8) ?
C11 H11 . 0.9300 ?
C12 C13 . 1.376(9) ?
C12 H12 . 0.9300 ?
C13 C14 . 1.388(9) ?
C13 H13 . 0.9300 ?
C14 C15 . 1.401(8) ?
C14 C16 . 1.474(8) ?
C15 H15 . 0.9300 ?
C16 C20 . 1.380(8) ?
C16 C17 . 1.394(7) ?
C17 C18 . 1.357(8) ?
C17 H17 . 0.9300 ?
C18 N1 . 1.339(8) ?
C18 H18 . 0.9300 ?
C19 N1 . 1.331(7) ?
C19 C20 . 1.382(8) ?
C19 H19 . 0.9300 ?
C20 H20 . 0.9300 ?
C21 C22 . 1.387(8) ?
C21 C26 . 1.389(8) ?
C21 N3 . 1.399(7) ?
C22 C23 . 1.385(8) ?
C22 N2 . 1.393(7) ?
C23 C24 . 1.379(8) ?
C23 H23 . 0.9300 ?
C24 C25 . 1.381(9) ?
C24 H24 . 0.9300 ?
C25 C26 . 1.367(9) ?
C25 H25 . 0.9300 ?
C26 H26 . 0.9300 ?
Zn1 I1 . 2.5273(13) y
Zn1 N2 . 2.059(5) y
Zn1 O1 4_585 1.928(4) y
Zn1 N1 3_676 2.057(5) y

loop_
_geom_torsion_atom_site_label_1
_geom_torsion_atom_site_label_2
_geom_torsion_atom_site_label_3
_geom_torsion_atom_site_label_4
_geom_torsion_site_symmetry_4
_geom_torsion
O2 C1 C2 C7 . 16.1(9)
O1 C1 C2 C7 . -166.2(6)
O2 C1 C2 C3 . -164.7(6)
O1 C1 C2 C3 . 13.0(8)
C7 C2 C3 C4 . -0.9(9)
C1 C2 C3 C4 . 179.8(5)
C2 C3 C4 C5 . 0.5(9)
C3 C4 C5 C6 . 0.4(9)
C3 C4 C5 C8 . 179.4(5)
C4 C5 C6 C7 . -0.8(9)
C8 C5 C6 C7 . -179.9(6)
C3 C2 C7 C6 . 0.5(9)
C1 C2 C7 C6 . 179.7(5)
C5 C6 C7 C2 . 0.4(10)
C6 C5 C8 N3 . 157.7(5)
C4 C5 C8 N3 . -21.4(8)
N2 C9 C10 C15 . -126.6(7)
N3 C9 C10 C15 . 61.4(8)
N2 C9 C10 C11 . 51.8(8)
N3 C9 C10 C11 . -120.1(7)
C15 C10 C11 C12 . -1.1(10)
C9 C10 C11 C12 . -179.7(6)
C10 C11 C12 C13 . 1.1(11)
C11 C12 C13 C14 . 0.1(12)
C12 C13 C14 C15 . -1.2(10)
C12 C13 C14 C16 . 178.2(7)
C11 C10 C15 C14 . -0.1(9)
C9 C10 C15 C14 . 178.3(6)
C13 C14 C15 C10 . 1.2(9)
C16 C14 C15 C10 . -178.2(6)
C13 C14 C16 C20 . 169.8(6)
C15 C14 C16 C20 . -10.7(9)
C13 C14 C16 C17 . -10.9(9)
C15 C14 C16 C17 . 168.5(6)
C20 C16 C17 C18 . -1.8(9)
C14 C16 C17 C18 . 178.9(6)
C16 C17 C18 N1 . 1.8(10)
C17 C16 C20 C19 . 1.4(9)
C14 C16 C20 C19 . -179.4(6)
N1 C19 C20 C16 . -0.7(10)
C26 C21 C22 C23 . 1.0(9)
N3 C21 C22 C23 . -176.5(5)
C26 C21 C22 N2 . 177.8(5)
N3 C21 C22 N2 . 0.3(6)
C21 C22 C23 C24 . 0.4(9)
N2 C22 C23 C24 . -175.5(6)
C22 C23 C24 C25 . -0.3(9)
C23 C24 C25 C26 . -1.3(11)
C24 C25 C26 C21 . 2.5(10)
C22 C21 C26 C25 . -2.4(9)
N3 C21 C26 C25 . 174.4(6)
C20 C19 N1 C18 . 0.5(9)
C20 C19 N1 Zn1 3_676 -171.8(5)
C17 C18 N1 C19 . -1.0(9)
C17 C18 N1 Zn1 3_676 171.4(5)
N3 C9 N2 C22 . 2.9(6)
C10 C9 N2 C22 . -169.9(5)
N3 C9 N2 Zn1 . -156.9(4)
C10 C9 N2 Zn1 . 30.4(8)
C23 C22 N2 C9 . 174.4(6)
C21 C22 N2 C9 . -1.9(6)
C23 C22 N2 Zn1 . -26.4(9)
C21 C22 N2 Zn1 . 157.4(4)
N2 C9 N3 C21 . -2.7(6)
C10 C9 N3 C21 . 170.1(5)
N2 C9 N3 C8 . 175.7(5)
C10 C9 N3 C8 . -11.5(9)
C22 C21 N3 C9 . 1.4(6)
C26 C21 N3 C9 . -175.9(6)
C22 C21 N3 C8 . -177.1(5)
C26 C21 N3 C8 . 5.6(9)
C5 C8 N3 C9 . -81.2(7)
C5 C8 N3 C21 . 96.9(6)
O2 C1 O1 Zn1 4_686 -8.0(9)
C2 C1 O1 Zn1 4_686 174.4(4)
C9 N2 Zn1 O1 4_585 156.2(5)
C22 N2 Zn1 O1 4_585 0.5(5)
C9 N2 Zn1 N1 3_676 31.5(5)
C22 N2 Zn1 N1 3_676 -124.2(5)
C9 N2 Zn1 I1 . -84.2(5)
C22 N2 Zn1 I1 . 120.0(4)
